data_7116145
loop_
_publ_author_name
'Joydeep Dhar'
'Durga Prasad Karothu'
'Satish Patil'

_publ_section_title
;
 Herringbone to cofacial solid state packing via H-bonding in
 diketopyrrolopyrrole (DPP) based molecular crystals: influence on charge
 transport
;
_journal_name_full Chem.Commun.
_journal_page_first 51
_journal_paper_doi 10.1039/C4cc06063F
_journal_volume 51
_journal_year 2015
_chemical_formula_moiety 'C24 H24 N2 O2'
_chemical_formula_sum 'C24 H24 N2 O2'
_chemical_formula_weight 372.45
_chemical_name_systematic
;
 ? 
;
_space_group_IT_number 14
_space_group_name_Hall '-P 2yn'
_space_group_name_H-M_alt 'P 1 21/n 1'
_symmetry_cell_setting monoclinic
_symmetry_space_group_name_Hall '-P 2yn'
_symmetry_space_group_name_H-M 'P 1 21/n 1'
_atom_sites_solution_hydrogens geom
_atom_sites_solution_primary direct
_atom_sites_solution_secondary difmap
_audit_creation_date 2013-10-23
_audit_creation_method
;
  Olex2 1.2
  (compiled Dec  5 2012 16:20:19, GUI svn.r4385)
;
_cell_angle_alpha 90.00
_cell_angle_beta 96.55(2)
_cell_angle_gamma 90.00
_cell_formula_units_Z 4
_cell_length_a 4.9724(13)
_cell_length_b 26.488(6)
_cell_length_c 14.650(5)
_cell_measurement_reflns_used 483
_cell_measurement_temperature 110.00(10)
_cell_measurement_theta_max 19.9380
_cell_measurement_theta_min 2.6870
_cell_volume 1916.9(9)
_computing_cell_refinement
;
CrysAlisPro, Agilent Technologies,
Version 1.171.36.28 (release 01-02-2013 CrysAlis171 .NET)
(compiled Feb  1 2013,16:14:44)
;
_computing_data_collection
;
CrysAlisPro, Agilent Technologies,
Version 1.171.36.28 (release 01-02-2013 CrysAlis171 .NET)
(compiled Feb  1 2013,16:14:44)
;
_computing_data_reduction
;
CrysAlisPro, Agilent Technologies,
Version 1.171.36.28 (release 01-02-2013 CrysAlis171 .NET)
(compiled Feb  1 2013,16:14:44)
;
_computing_molecular_graphics
;
O. V. Dolomanov, L. J. Bourhis, R. J. Gildea, J. A. K. Howard and H. Puschmann,
OLEX2: a complete structure solution, refinement and analysis program.
J. Appl. Cryst. (2009). 42, 339-341.
;
_computing_publication_material
;
O. V. Dolomanov, L. J. Bourhis, R. J. Gildea, J. A. K. Howard and H. Puschmann,
OLEX2: a complete structure solution, refinement and analysis program.
J. Appl. Cryst. (2009). 42, 339-341.
;
_computing_structure_refinement
;
XL, G.M. Sheldrick, Acta Cryst.
(2008). A64, 112-122
;
_computing_structure_solution
;
XS, G.M. Sheldrick, Acta Cryst.
(2008). A64, 112-122
;
_diffrn_ambient_temperature 110.00(10)
_diffrn_detector_area_resol_mean 16.0839
_diffrn_measured_fraction_theta_full 0.999
_diffrn_measured_fraction_theta_max 0.999
_diffrn_measurement_details
;
  1 omega  -96.00  -65.00   1.0000   25.0000
omega____ theta____ kappa____ phi______ frames
    -      -19.4177  179.0000 -120.0000 31

  2 omega  -83.00  -37.00   1.0000   25.0000
omega____ theta____ kappa____ phi______ frames
    -      -19.4177  179.0000    0.0000 46

  3 omega   13.00   43.00   1.0000   25.0000
omega____ theta____ kappa____ phi______ frames
    -       21.4490  -57.0000  -90.0000 30

  4 omega    7.00   94.00   1.0000   25.0000
omega____ theta____ kappa____ phi______ frames
    -       21.4490   37.0000  -60.0000 87

  5 omega  -50.00   -3.00   1.0000   25.0000
omega____ theta____ kappa____ phi______ frames
    -       21.4490  -37.0000    0.0000 47

  6 omega   -9.00   16.00   1.0000   25.0000
omega____ theta____ kappa____ phi______ frames
    -       21.4490   77.0000   90.0000 25
;
_diffrn_measurement_device_type 'Xcalibur, Eos, Nova'
_diffrn_measurement_method '\w scans'
_diffrn_orient_matrix_UB_11 0.0009045000
_diffrn_orient_matrix_UB_12 -0.0125895000
_diffrn_orient_matrix_UB_13 -0.0427524000
_diffrn_orient_matrix_UB_21 -0.0579338000
_diffrn_orient_matrix_UB_22 0.0216064000
_diffrn_orient_matrix_UB_23 -0.0230611000
_diffrn_orient_matrix_UB_31 0.1315230000
_diffrn_orient_matrix_UB_32 0.0095194000
_diffrn_orient_matrix_UB_33 -0.0038191000
_diffrn_radiation_monochromator mirror
_diffrn_radiation_type 'Mo K\a'
_diffrn_radiation_wavelength 0.7107
_diffrn_reflns_av_R_equivalents 0.1166
_diffrn_reflns_av_unetI/netI 0.2341
_diffrn_reflns_limit_h_max 5
_diffrn_reflns_limit_h_min -5
_diffrn_reflns_limit_k_max 31
_diffrn_reflns_limit_k_min -28
_diffrn_reflns_limit_l_max 17
_diffrn_reflns_limit_l_min -17
_diffrn_reflns_number 7995
_diffrn_reflns_theta_full 25.00
_diffrn_reflns_theta_max 25.00
_diffrn_reflns_theta_min 2.70
_diffrn_source 'Mova (Mo) X-ray Source'
_exptl_absorpt_coefficient_mu 0.082
_exptl_absorpt_correction_T_max 1.00000
_exptl_absorpt_correction_T_min 0.17624
_exptl_absorpt_correction_type multi-scan
_exptl_absorpt_process_details
;
CrysAlisPro, Agilent Technologies,
Version 1.171.36.28 (release 01-02-2013 CrysAlis171 .NET)
(compiled Feb  1 2013,16:14:44)
Empirical absorption correction using spherical harmonics,
 implemented in SCALE3 ABSPACK scaling algorithm.
;
_exptl_crystal_colour brown
_exptl_crystal_colour_primary brown
_exptl_crystal_density_diffrn 1.291
_exptl_crystal_density_method 'not measured'
_exptl_crystal_description needle
_exptl_crystal_F_000 792
_exptl_crystal_size_max 0.18
_exptl_crystal_size_mid 0.05
_exptl_crystal_size_min 0.05
_refine_diff_density_max 0.258
_refine_diff_density_min -0.228
_refine_diff_density_rms 0.061
_refine_ls_extinction_method none
_refine_ls_goodness_of_fit_ref 0.850
_refine_ls_hydrogen_treatment mixed
_refine_ls_matrix_type full
_refine_ls_number_parameters 258
_refine_ls_number_reflns 3358
_refine_ls_number_restraints 0
_refine_ls_restrained_S_all 0.850
_refine_ls_R_factor_all 0.2647
_refine_ls_R_factor_gt 0.0889
_refine_ls_shift/su_max 0.000
_refine_ls_shift/su_mean 0.000
_refine_ls_structure_factor_coef Fsqd
_refine_ls_weighting_details 'calc w=1/[\s^2^(Fo^2^)+(0.0408P)^2^+0.0000P] where P=(Fo^2^+2Fc^2^)/3'
_refine_ls_weighting_scheme calc
_refine_ls_wR_factor_gt 0.1498
_refine_ls_wR_factor_ref 0.2099
_reflns_number_gt 1039
_reflns_number_total 3358
_reflns_threshold_expression >2sigma(I)
_cod_data_source_file c4cc06063f2.cif
_cod_data_source_block red
_cod_database_code 7116145
_chemical_oxdiff_formula 'C15 H11 N3 O4 F2'
_reflns_odcompleteness_completeness 88.75
_reflns_odcompleteness_iscentric 1
_reflns_odcompleteness_theta 27.42
_olex2_refinement_description
;
1. Fixed Uiso
 At 1.2 times of:
  {H19A,H19B} of C19, {H22A,H22B} of C22, {H21A,H21B} of C21, H16 of C16, H11
  of C11, H15 of C15, H18 of C18, H17 of C17, H7 of C7, H14 of C14, H8 of C8,
  H9 of C9, {H20A,H20B} of C20, H10 of C10, {H23A,H23B} of C23
 At 1.5 times of:
  {H24A,H24B,H24C} of C24
2.a Secondary CH2 refined with riding coordinates:
 C21(H21A,H21B), C22(H22A,H22B), C20(H20A,H20B), C19(H19A,H19B), C23(H23A,H23B)
2.b Aromatic/amide H refined with riding coordinates:
 C8(H8), C14(H14), C7(H7), C17(H17), C18(H18), C15(H15), C11(H11), C16(H16),
 C9(H9), C10(H10)
2.c Idealised Me refined as rotating group:
 C24(H24A,H24B,H24C)
;

loop_
_space_group_symop_id
_space_group_symop_operation_xyz
1 'x, y, z'
2 '-x+1/2, y+1/2, -z+1/2'
3 '-x, -y, -z'
4 'x-1/2, -y-1/2, z-1/2'

loop_
_atom_site_label
_atom_site_type_symbol
_atom_site_fract_x
_atom_site_fract_y
_atom_site_fract_z
_atom_site_U_iso_or_equiv
_atom_site_adp_type
_atom_site_occupancy
_atom_site_symmetry_multiplicity
_atom_site_calc_flag
_atom_site_refinement_flags
O1 O 0.8593(8) 0.22631(15) 0.5864(3) 0.0523(12) Uani 1 1 d .
N1 N 0.4957(9) 0.21352(18) 0.4734(3) 0.0414(13) Uani 1 1 d .
N2 N 0.6699(11) 0.0595(2) 0.5281(3) 0.0472(15) Uani 1 1 d .
O2 O 0.2958(8) 0.04530(16) 0.4228(3) 0.0586(13) Uani 1 1 d .
C8 C 1.4023(11) 0.1246(2) 0.7496(4) 0.0445(16) Uani 1 1 d .
H8 H 1.4873 0.1522 0.7799 0.053 Uiso 1 1 calc R
C12 C 0.3512(11) 0.1732(2) 0.4328(4) 0.0400(15) Uani 1 1 d .
C1 C 0.7062(12) 0.1972(2) 0.5398(4) 0.0418(16) Uani 1 1 d .
C14 C 0.0908(11) 0.2201(2) 0.3024(4) 0.0472(17) Uani 1 1 d .
H14 H 0.2116 0.2469 0.3124 0.057 Uiso 1 1 calc R
C2 C 0.6894(12) 0.1419(2) 0.5363(4) 0.0420(16) Uani 1 1 d .
C5 C 0.8124(12) 0.0990(3) 0.5705(4) 0.0459(17) Uani 1 1 d .
C7 C 1.1819(12) 0.1316(2) 0.6839(4) 0.0465(17) Uani 1 1 d .
H7 H 1.1224 0.1643 0.6698 0.056 Uiso 1 1 calc R
C6 C 1.0478(12) 0.0914(3) 0.6385(4) 0.0456(17) Uani 1 1 d .
C13 C 0.1285(11) 0.1778(2) 0.3584(4) 0.0436(16) Uani 1 1 d .
C3 C 0.4652(11) 0.1300(2) 0.4709(4) 0.0406(16) Uani 1 1 d .
C17 C -0.2615(12) 0.1407(3) 0.2686(4) 0.0505(17) Uani 1 1 d .
H17 H -0.3751 0.1132 0.2555 0.061 Uiso 1 1 calc R
C18 C -0.0517(11) 0.1380(2) 0.3396(4) 0.0440(16) Uani 1 1 d .
H18 H -0.0315 0.1090 0.3754 0.053 Uiso 1 1 calc R
C15 C -0.1213(12) 0.2239(3) 0.2318(4) 0.0504(17) Uani 1 1 d .
H15 H -0.1413 0.2526 0.1950 0.060 Uiso 1 1 calc R
C11 C 1.1439(12) 0.0424(3) 0.6608(4) 0.0546(18) Uani 1 1 d .
H11 H 1.0566 0.0147 0.6321 0.066 Uiso 1 1 calc R
C4 C 0.4507(12) 0.0742(2) 0.4670(4) 0.0465(17) Uani 1 1 d .
C16 C -0.3007(13) 0.1842(3) 0.2176(4) 0.0550(19) Uani 1 1 d .
H16 H -0.4495 0.1870 0.1733 0.066 Uiso 1 1 calc R
C21 C 0.4914(11) 0.3578(2) 0.4414(4) 0.0474(17) Uani 1 1 d .
H21A H 0.5475 0.3790 0.3929 0.057 Uiso 1 1 calc R
H21B H 0.2955 0.3594 0.4375 0.057 Uiso 1 1 calc R
C22 C 0.6091(12) 0.3789(2) 0.5327(4) 0.0567(19) Uani 1 1 d .
H22A H 0.8046 0.3806 0.5346 0.068 Uiso 1 1 calc R
H22B H 0.5668 0.3564 0.5813 0.068 Uiso 1 1 calc R
C20 C 0.5762(12) 0.3028(2) 0.4246(4) 0.0494(17) Uani 1 1 d .
H20A H 0.5472 0.2953 0.3594 0.059 Uiso 1 1 calc R
H20B H 0.7673 0.2985 0.4451 0.059 Uiso 1 1 calc R
C9 C 1.4947(12) 0.0759(2) 0.7698(4) 0.0521(18) Uani 1 1 d .
H9 H 1.6431 0.0707 0.8134 0.062 Uiso 1 1 calc R
C19 C 0.4093(11) 0.2662(2) 0.4772(4) 0.0461(17) Uani 1 1 d .
H19A H 0.4221 0.2767 0.5409 0.055 Uiso 1 1 calc R
H19B H 0.2208 0.2685 0.4519 0.055 Uiso 1 1 calc R
C24 C 0.6364(13) 0.4560(2) 0.6350(4) 0.072(2) Uani 1 1 d .
H24A H 0.8272 0.4584 0.6308 0.109 Uiso 1 1 calc R
H24B H 0.6067 0.4360 0.6876 0.109 Uiso 1 1 calc R
H24C H 0.5633 0.4892 0.6413 0.109 Uiso 1 1 calc R
C23 C 0.4991(13) 0.4315(2) 0.5497(4) 0.064(2) Uani 1 1 d .
H23A H 0.5220 0.4528 0.4973 0.077 Uiso 1 1 calc R
H23B H 0.3067 0.4290 0.5547 0.077 Uiso 1 1 calc R
C10 C 1.3644(12) 0.0352(3) 0.7245(4) 0.0591(19) Uani 1 1 d .
H10 H 1.4275 0.0027 0.7375 0.071 Uiso 1 1 calc R
H2 H 0.721(10) 0.0283(19) 0.536(3) 0.034(18) Uiso 1 1 d .

loop_
_atom_site_aniso_label
_atom_site_aniso_U_11
_atom_site_aniso_U_22
_atom_site_aniso_U_33
_atom_site_aniso_U_23
_atom_site_aniso_U_13
_atom_site_aniso_U_12
O1 0.052(3) 0.044(3) 0.059(3) -0.006(2) 0.002(2) -0.004(3)
N1 0.040(3) 0.034(3) 0.048(3) -0.005(3) -0.004(3) 0.003(3)
N2 0.049(3) 0.042(4) 0.048(3) -0.003(3) -0.003(3) -0.001(4)
O2 0.060(3) 0.045(3) 0.068(3) -0.003(2) -0.009(2) -0.011(3)
C8 0.044(4) 0.048(5) 0.040(4) -0.004(3) -0.002(3) -0.003(4)
C12 0.036(3) 0.043(4) 0.042(4) 0.003(4) 0.009(3) 0.003(4)
C1 0.034(4) 0.047(4) 0.046(4) -0.007(4) 0.014(3) 0.001(4)
C14 0.044(4) 0.044(4) 0.051(4) -0.005(4) -0.005(3) 0.006(4)
C2 0.050(4) 0.038(4) 0.039(4) 0.008(3) 0.007(3) 0.008(4)
C5 0.048(4) 0.051(5) 0.038(4) -0.002(4) 0.003(3) -0.003(4)
C7 0.053(4) 0.043(4) 0.043(4) 0.000(3) 0.004(3) -0.005(4)
C6 0.047(4) 0.051(5) 0.040(4) 0.005(4) 0.010(3) 0.000(4)
C13 0.038(4) 0.036(4) 0.056(4) 0.003(3) 0.001(3) 0.005(3)
C3 0.041(4) 0.042(4) 0.039(4) 0.010(3) 0.005(3) 0.003(4)
C17 0.048(4) 0.047(4) 0.058(4) -0.004(4) 0.008(3) 0.006(4)
C18 0.049(4) 0.042(4) 0.042(4) -0.001(3) 0.006(3) -0.003(4)
C15 0.060(4) 0.047(4) 0.046(4) 0.001(4) 0.013(4) 0.004(4)
C11 0.048(4) 0.051(5) 0.060(4) 0.008(4) -0.013(4) -0.008(4)
C4 0.041(4) 0.047(5) 0.050(4) -0.008(4) -0.004(3) 0.002(4)
C16 0.052(4) 0.058(5) 0.055(4) 0.003(4) 0.005(4) 0.020(4)
C21 0.052(4) 0.034(4) 0.056(4) -0.007(3) 0.004(3) -0.010(4)
C22 0.059(4) 0.045(5) 0.064(5) -0.001(4) -0.001(4) -0.008(4)
C20 0.054(4) 0.047(4) 0.045(4) -0.009(3) -0.003(3) -0.011(4)
C9 0.045(4) 0.055(5) 0.054(4) 0.007(4) -0.004(3) 0.006(4)
C19 0.038(4) 0.051(5) 0.049(4) -0.001(3) 0.003(3) -0.001(4)
C24 0.097(6) 0.051(5) 0.069(5) -0.002(4) 0.008(4) -0.006(5)
C23 0.067(5) 0.056(5) 0.066(5) -0.009(4) -0.007(4) -0.013(4)
C10 0.062(5) 0.050(5) 0.060(5) 0.008(4) -0.016(4) 0.001(4)

loop_
_atom_type_symbol
_atom_type_description
_atom_type_scat_dispersion_real
_atom_type_scat_dispersion_imag
_atom_type_scat_source
C C 0.0033 0.0016 'International Tables Vol C Tables 4.2.6.8 and 6.1.1.4'
H H 0.0000 0.0000 'International Tables Vol C Tables 4.2.6.8 and 6.1.1.4'
N N 0.0061 0.0033 'International Tables Vol C Tables 4.2.6.8 and 6.1.1.4'
O O 0.0106 0.0060 'International Tables Vol C Tables 4.2.6.8 and 6.1.1.4'

loop_
_geom_angle_atom_site_label_1
_geom_angle_atom_site_label_2
_geom_angle_atom_site_label_3
_geom_angle
C12 N1 C1 111.6(5)
C12 N1 C19 127.7(5)
C1 N1 C19 117.7(5)
C5 N2 C4 114.0(6)
C7 C8 C9 119.2(6)
N1 C12 C13 124.6(6)
C3 C12 N1 107.4(5)
C3 C12 C13 127.9(6)
O1 C1 N1 123.4(6)
O1 C1 C2 132.3(6)
N1 C1 C2 104.3(5)
C13 C14 C15 122.4(6)
C5 C2 C1 143.1(6)
C5 C2 C3 110.6(6)
C3 C2 C1 106.3(6)
N2 C5 C6 122.4(6)
C2 C5 N2 106.4(6)
C2 C5 C6 131.2(6)
C6 C7 C8 122.0(6)
C7 C6 C5 121.7(6)
C7 C6 C11 117.6(6)
C11 C6 C5 120.6(6)
C14 C13 C12 123.0(6)
C18 C13 C12 120.0(6)
C18 C13 C14 117.0(6)
C12 C3 C2 110.4(6)
C12 C3 C4 143.5(6)
C2 C3 C4 106.1(6)
C16 C17 C18 119.9(6)
C17 C18 C13 121.5(6)
C16 C15 C14 118.6(6)
C10 C11 C6 120.7(6)
N2 C4 C3 102.9(6)
O2 C4 N2 124.8(6)
O2 C4 C3 132.3(6)
C17 C16 C15 120.5(6)
C22 C21 C20 113.9(5)
C21 C22 C23 111.9(5)
C19 C20 C21 110.0(5)
C10 C9 C8 119.7(6)
N1 C19 C20 113.9(4)
C24 C23 C22 113.1(6)
C11 C10 C9 120.7(6)

loop_
_geom_bond_atom_site_label_1
_geom_bond_atom_site_label_2
_geom_bond_distance
O1 C1 1.234(6)
N1 C12 1.383(7)
N1 C1 1.412(7)
N1 C19 1.463(6)
N2 C5 1.372(7)
N2 C4 1.385(7)
O2 C4 1.219(6)
C8 C7 1.387(7)
C8 C9 1.388(8)
C12 C13 1.468(8)
C12 C3 1.367(7)
C1 C2 1.468(8)
C14 C13 1.389(8)
C14 C15 1.394(8)
C2 C5 1.357(8)
C2 C3 1.419(8)
C5 C6 1.462(8)
C7 C6 1.385(8)
C6 C11 1.409(8)
C13 C18 1.389(7)
C3 C4 1.482(8)
C17 C18 1.389(7)
C17 C16 1.375(8)
C15 C16 1.378(8)
C11 C10 1.369(8)
C21 C22 1.505(7)
C21 C20 1.546(7)
C22 C23 1.528(7)
C20 C19 1.538(7)
C9 C10 1.388(8)
C24 C23 1.502(8)
